data_4062722
_journal_name_full Organometallics
_journal_paper_doi 10.1021/om049571g
_journal_year 2004
_chemical_formula_sum 'C72.5 H113 Ga2 K N8'
_chemical_formula_weight 1275.25
_space_group_IT_number 14
_symmetry_cell_setting monoclinic
_symmetry_space_group_name_Hall '-P 2ybc'
_symmetry_space_group_name_H-M 'P 1 21/c 1'
_cell_angle_alpha 90.00
_cell_angle_beta 107.65(3)
_cell_angle_gamma 90.00
_cell_formula_units_Z 4
_cell_length_a 13.074(3)
_cell_length_b 43.191(9)
_cell_length_c 13.836(3)
_cell_measurement_temperature 150(2)
_cell_volume 7445(3)
_diffrn_ambient_temperature 150(2)
_exptl_crystal_density_diffrn 1.138
_cod_original_sg_symbol_H-M 'P 21/c'
_cod_original_formula_sum 'C72.50 H113 Ga2 K N8'
_cod_database_code 4062722

loop_
_symmetry_equiv_pos_as_xyz
'x, y, z'
'-x, y+1/2, -z+1/2'
'-x, -y, -z'
'x, -y-1/2, z-1/2'

loop_
_atom_site_label
_atom_site_type_symbol
_atom_site_fract_x
_atom_site_fract_y
_atom_site_fract_z
_atom_site_U_iso_or_equiv
_atom_site_adp_type
_atom_site_occupancy
_atom_site_symmetry_multiplicity
_atom_site_calc_flag
_atom_site_refinement_flags
_atom_site_disorder_assembly
_atom_site_disorder_group
Ga1 Ga 0.39334(7) 0.153149(19) 0.29702(7) 0.0312(3) Uani 1 1 d . . .
Ga2 Ga 0.51487(7) 0.120560(19) 0.23616(7) 0.0313(3) Uani 1 1 d . . .
K1 K 0.10407(16) 0.13105(5) -0.08405(17) 0.0513(6) Uani 1 1 d . . .
N1 N 0.3276(5) 0.15012(14) 0.4026(5) 0.0334(16) Uani 1 1 d . . .
N2 N 0.4491(5) 0.19206(15) 0.3544(5) 0.0344(16) Uani 1 1 d . . .
N3 N 0.6029(6) 0.12415(15) 0.1489(5) 0.0360(17) Uani 1 1 d . . .
N4 N 0.6244(5) 0.09455(15) 0.3204(5) 0.0346(16) Uani 1 1 d . . .
N5 N -0.0548(7) 0.1810(2) -0.1253(7) 0.062(2) Uani 1 1 d . . .
N6 N -0.0845(7) 0.1197(2) -0.0356(9) 0.072(3) Uani 1 1 d . . .
N7 N 0.1019(13) 0.0762(4) -0.2019(14) 0.132(5) Uani 1 1 d . . .
N8 N 0.1602(10) 0.1377(3) -0.2606(9) 0.102(4) Uani 1 1 d . . .
C1 C 0.3548(6) 0.17609(18) 0.4660(6) 0.035(2) Uani 1 1 d . . .
H1 H 0.3296 0.1787 0.5231 0.042 Uiso 1 1 calc R . .
C2 C 0.4188(6) 0.19712(19) 0.4412(6) 0.035(2) Uani 1 1 d . . .
H2 H 0.4425 0.2150 0.4819 0.042 Uiso 1 1 calc R . .
C3 C 0.2308(6) 0.1342(2) 0.4022(7) 0.036(2) Uani 1 1 d . . .
C4 C 0.2350(7) 0.10247(19) 0.4281(7) 0.044(2) Uani 1 1 d . . .
C5 C 0.1429(8) 0.0867(2) 0.4279(9) 0.057(3) Uani 1 1 d . . .
H5 H 0.1466 0.0655 0.4470 0.068 Uiso 1 1 calc R . .
C6 C 0.0443(8) 0.1021(3) 0.3993(9) 0.062(3) Uani 1 1 d . . .
H6 H -0.0194 0.0911 0.3962 0.074 Uiso 1 1 calc R . .
C7 C 0.0385(7) 0.1325(2) 0.3762(8) 0.051(3) Uani 1 1 d . . .
H7 H -0.0290 0.1427 0.3611 0.061 Uiso 1 1 calc R . .
C8 C 0.1294(7) 0.1498(2) 0.3738(7) 0.043(2) Uani 1 1 d . . .
C9 C 0.3428(7) 0.0853(2) 0.4603(8) 0.046(2) Uani 1 1 d . . .
H9 H 0.3992 0.0992 0.4488 0.055 Uiso 1 1 calc R . .
C10 C 0.3739(9) 0.0770(3) 0.5724(9) 0.074(3) Uani 1 1 d . . .
H10A H 0.3181 0.0639 0.5850 0.111 Uiso 1 1 calc R . .
H10B H 0.3812 0.0960 0.6127 0.111 Uiso 1 1 calc R . .
H10C H 0.4423 0.0658 0.5918 0.111 Uiso 1 1 calc R . .
C11 C 0.3376(9) 0.0563(2) 0.3989(9) 0.066(3) Uani 1 1 d . . .
H11A H 0.2799 0.0429 0.4066 0.099 Uiso 1 1 calc R . .
H11B H 0.4062 0.0452 0.4229 0.099 Uiso 1 1 calc R . .
H11C H 0.3232 0.0617 0.3272 0.099 Uiso 1 1 calc R . .
C12 C 0.1156(7) 0.1830(2) 0.3433(7) 0.046(2) Uani 1 1 d . . .
H12 H 0.1857 0.1904 0.3370 0.055 Uiso 1 1 calc R . .
C13 C 0.0885(8) 0.2034(2) 0.4222(9) 0.066(3) Uani 1 1 d . . .
H13A H 0.0164 0.1983 0.4248 0.099 Uiso 1 1 calc R . .
H13B H 0.0910 0.2252 0.4036 0.099 Uiso 1 1 calc R . .
H13C H 0.1408 0.1997 0.4888 0.099 Uiso 1 1 calc R . .
C14 C 0.0320(8) 0.1873(3) 0.2403(9) 0.064(3) Uani 1 1 d . . .
H14A H 0.0486 0.1735 0.1907 0.096 Uiso 1 1 calc R . .
H14B H 0.0329 0.2088 0.2184 0.096 Uiso 1 1 calc R . .
H14C H -0.0393 0.1823 0.2455 0.096 Uiso 1 1 calc R . .
C15 C 0.4958(6) 0.21791(18) 0.3177(6) 0.034(2) Uani 1 1 d . . .
C16 C 0.4294(7) 0.24060(18) 0.2578(7) 0.038(2) Uani 1 1 d . . .
C17 C 0.4762(8) 0.2657(2) 0.2251(7) 0.044(2) Uani 1 1 d . . .
H17 H 0.4315 0.2811 0.1847 0.053 Uiso 1 1 calc R . .
C18 C 0.5863(8) 0.2687(2) 0.2499(8) 0.048(2) Uani 1 1 d . . .
H18 H 0.6169 0.2859 0.2258 0.057 Uiso 1 1 calc R . .
C19 C 0.6506(7) 0.2467(2) 0.3098(7) 0.044(2) Uani 1 1 d . . .
H19 H 0.7263 0.2490 0.3275 0.053 Uiso 1 1 calc R . .
C20 C 0.6091(6) 0.22124(18) 0.3451(6) 0.0336(19) Uani 1 1 d . . .
C21 C 0.3069(7) 0.2384(2) 0.2310(8) 0.053(3) Uani 1 1 d . . .
H21 H 0.2889 0.2171 0.2486 0.063 Uiso 1 1 calc R . .
C22 C 0.2652(8) 0.2608(3) 0.2927(11) 0.089(5) Uani 1 1 d . . .
H22A H 0.2981 0.2564 0.3649 0.134 Uiso 1 1 calc R . .
H22B H 0.1871 0.2586 0.2754 0.134 Uiso 1 1 calc R . .
H22C H 0.2830 0.2819 0.2780 0.134 Uiso 1 1 calc R . .
C23 C 0.2532(9) 0.2431(3) 0.1176(9) 0.089(4) Uani 1 1 d . . .
H23A H 0.2681 0.2641 0.0985 0.134 Uiso 1 1 calc R . .
H23B H 0.1755 0.2403 0.1019 0.134 Uiso 1 1 calc R . .
H23C H 0.2815 0.2280 0.0795 0.134 Uiso 1 1 calc R . .
C24 C 0.6830(7) 0.1984(2) 0.4171(7) 0.043(2) Uani 1 1 d . . .
H24 H 0.6371 0.1822 0.4350 0.052 Uiso 1 1 calc R . .
C25 C 0.7464(9) 0.2146(3) 0.5151(8) 0.069(3) Uani 1 1 d . . .
H25A H 0.7912 0.2309 0.4995 0.103 Uiso 1 1 calc R . .
H25B H 0.7922 0.1995 0.5613 0.103 Uiso 1 1 calc R . .
H25C H 0.6964 0.2238 0.5473 0.103 Uiso 1 1 calc R . .
C26 C 0.7584(7) 0.1821(2) 0.3678(8) 0.054(3) Uani 1 1 d . . .
H26A H 0.7160 0.1711 0.3068 0.081 Uiso 1 1 calc R . .
H26B H 0.8034 0.1673 0.4158 0.081 Uiso 1 1 calc R . .
H26C H 0.8042 0.1975 0.3491 0.081 Uiso 1 1 calc R . .
C27 C 0.7017(7) 0.10843(19) 0.1964(7) 0.039(2) Uani 1 1 d . . .
H27 H 0.7594 0.1089 0.1680 0.047 Uiso 1 1 calc R . .
C28 C 0.7096(6) 0.09356(19) 0.2792(7) 0.040(2) Uani 1 1 d . . .
H28 H 0.7726 0.0821 0.3118 0.048 Uiso 1 1 calc R . .
C30 C 0.5710(6) 0.15929(19) 0.0042(7) 0.039(2) Uani 1 1 d . . .
C31 C 0.5493(7) 0.1634(2) -0.1008(7) 0.046(2) Uani 1 1 d . . .
H31 H 0.5419 0.1838 -0.1276 0.056 Uiso 1 1 calc R . .
C32 C 0.5385(8) 0.1384(2) -0.1663(8) 0.055(3) Uani 1 1 d . . .
H32 H 0.5267 0.1417 -0.2367 0.066 Uiso 1 1 calc R . .
C33 C 0.5451(9) 0.1089(2) -0.1277(8) 0.055(3) Uani 1 1 d . . .
H33 H 0.5377 0.0917 -0.1723 0.066 Uiso 1 1 calc R . .
C34 C 0.5622(7) 0.1036(2) -0.0253(8) 0.047(2) Uani 1 1 d . . .
C35 C 0.5779(6) 0.12912(18) 0.0418(6) 0.034(2) Uani 1 1 d . . .
C36 C 0.5893(7) 0.18773(19) 0.0723(7) 0.037(2) Uani 1 1 d . . .
H36 H 0.5714 0.1821 0.1354 0.044 Uiso 1 1 calc R . .
C37 C 0.5213(8) 0.2155(2) 0.0248(7) 0.050(2) Uani 1 1 d . . .
H37A H 0.4454 0.2095 0.0019 0.075 Uiso 1 1 calc R . .
H37B H 0.5427 0.2228 -0.0333 0.075 Uiso 1 1 calc R . .
H37C H 0.5318 0.2322 0.0751 0.075 Uiso 1 1 calc R . .
C38 C 0.7089(7) 0.1964(2) 0.1025(8) 0.053(3) Uani 1 1 d . . .
H38A H 0.7523 0.1783 0.1328 0.079 Uiso 1 1 calc R . .
H38B H 0.7231 0.2133 0.1518 0.079 Uiso 1 1 calc R . .
H38C H 0.7274 0.2029 0.0421 0.079 Uiso 1 1 calc R . .
C39 C 0.5615(8) 0.0705(2) 0.0130(8) 0.050(2) Uani 1 1 d . . .
H39 H 0.5706 0.0716 0.0873 0.060 Uiso 1 1 calc R . .
C40 C 0.4542(9) 0.0541(2) -0.0379(10) 0.074(3) Uani 1 1 d . . .
H40A H 0.4450 0.0515 -0.1104 0.111 Uiso 1 1 calc R . .
H40B H 0.3952 0.0666 -0.0291 0.111 Uiso 1 1 calc R . .
H40C H 0.4541 0.0338 -0.0065 0.111 Uiso 1 1 calc R . .
C41 C 0.6534(9) 0.0512(2) -0.0005(10) 0.076(4) Uani 1 1 d . . .
H41A H 0.6478 0.0501 -0.0727 0.114 Uiso 1 1 calc R . .
H41B H 0.6498 0.0302 0.0254 0.114 Uiso 1 1 calc R . .
H41C H 0.7220 0.0607 0.0370 0.114 Uiso 1 1 calc R . .
C42 C 0.6264(6) 0.07300(18) 0.3988(7) 0.034(2) Uani 1 1 d . . .
C43 C 0.6091(7) 0.04148(19) 0.3787(8) 0.045(2) Uani 1 1 d . . .
C44 C 0.6173(8) 0.0212(2) 0.4561(8) 0.055(3) Uani 1 1 d . . .
H44 H 0.6064 -0.0003 0.4416 0.066 Uiso 1 1 calc R . .
C45 C 0.6407(8) 0.0311(2) 0.5543(8) 0.055(3) Uani 1 1 d . . .
H45 H 0.6452 0.0166 0.6069 0.067 Uiso 1 1 calc R . .
C46 C 0.6581(8) 0.0623(2) 0.5774(8) 0.054(3) Uani 1 1 d . . .
H46 H 0.6731 0.0691 0.6456 0.065 Uiso 1 1 calc R . .
C47 C 0.6534(7) 0.0841(2) 0.4997(7) 0.039(2) Uani 1 1 d . . .
C48 C 0.5820(8) 0.0293(2) 0.2704(8) 0.051(3) Uani 1 1 d . . .
H48 H 0.5788 0.0476 0.2252 0.062 Uiso 1 1 calc R . .
C49 C 0.4719(10) 0.0136(4) 0.2356(10) 0.102(5) Uani 1 1 d . . .
H49A H 0.4717 -0.0043 0.2794 0.153 Uiso 1 1 calc R . .
H49B H 0.4572 0.0065 0.1654 0.153 Uiso 1 1 calc R . .
H49C H 0.4165 0.0283 0.2398 0.153 Uiso 1 1 calc R . .
C50 C 0.6653(11) 0.0075(3) 0.2546(11) 0.095(4) Uani 1 1 d . . .
H50A H 0.6609 -0.0124 0.2875 0.143 Uiso 1 1 calc R . .
H50B H 0.7369 0.0164 0.2843 0.143 Uiso 1 1 calc R . .
H50C H 0.6524 0.0042 0.1818 0.143 Uiso 1 1 calc R . .
C51 C 0.6810(7) 0.1173(2) 0.5264(7) 0.044(2) Uani 1 1 d . . .
H51 H 0.6587 0.1295 0.4618 0.053 Uiso 1 1 calc R . .
C52 C 0.8036(8) 0.1204(2) 0.5710(8) 0.059(3) Uani 1 1 d . . .
H52A H 0.8276 0.1098 0.6366 0.089 Uiso 1 1 calc R . .
H52B H 0.8230 0.1423 0.5801 0.089 Uiso 1 1 calc R . .
H52C H 0.8383 0.1110 0.5245 0.089 Uiso 1 1 calc R . .
C53 C 0.6255(8) 0.1316(2) 0.5978(8) 0.056(3) Uani 1 1 d . . .
H53A H 0.5476 0.1314 0.5653 0.084 Uiso 1 1 calc R . .
H53B H 0.6502 0.1529 0.6133 0.084 Uiso 1 1 calc R . .
H53C H 0.6429 0.1195 0.6607 0.084 Uiso 1 1 calc R . .
C54 C 0.2521(7) 0.1527(2) 0.1463(7) 0.046(2) Uani 1 1 d . . .
H54 H 0.2296 0.1701 0.1771 0.055 Uiso 1 1 calc R . .
C55 C 0.2317(7) 0.1212(2) 0.1611(7) 0.042(2) Uani 1 1 d . . .
H55 H 0.1890 0.1136 0.2005 0.050 Uiso 1 1 calc R . .
C56 C 0.2846(7) 0.1036(2) 0.1086(8) 0.049(2) Uani 1 1 d . . .
H56 H 0.2877 0.0816 0.1082 0.059 Uiso 1 1 calc R . .
C57 C 0.3332(7) 0.1237(2) 0.0556(7) 0.049(3) Uani 1 1 d . . .
H57 H 0.3736 0.1175 0.0122 0.059 Uiso 1 1 calc R . .
C58 C 0.3125(7) 0.1536(2) 0.0771(7) 0.044(2) Uani 1 1 d . . .
H58 H 0.3348 0.1717 0.0501 0.053 Uiso 1 1 calc R . .
C59 C -0.0761(12) 0.1968(3) -0.2219(9) 0.093(4) Uani 1 1 d . . .
H59A H -0.1156 0.2160 -0.2204 0.140 Uiso 1 1 calc R . .
H59B H -0.1191 0.1834 -0.2762 0.140 Uiso 1 1 calc R . .
H59C H -0.0080 0.2017 -0.2344 0.140 Uiso 1 1 calc R . .
C60 C -0.0014(12) 0.2024(3) -0.0466(12) 0.107(5) Uani 1 1 d U . .
H60A H 0.0663 0.2090 -0.0566 0.160 Uiso 1 1 calc R . .
H60B H 0.0133 0.1922 0.0195 0.160 Uiso 1 1 calc R . .
H60C H -0.0474 0.2205 -0.0490 0.160 Uiso 1 1 calc R . .
C61 C -0.1575(10) 0.1686(4) -0.1148(11) 0.095(4) Uani 1 1 d . . .
H61A H -0.2025 0.1862 -0.1066 0.114 Uiso 1 1 calc R . .
H61B H -0.1964 0.1578 -0.1785 0.114 Uiso 1 1 calc R . .
C62 C -0.1453(10) 0.1473(3) -0.0306(12) 0.089(4) Uani 1 1 d . . .
H62A H -0.1093 0.1583 0.0335 0.106 Uiso 1 1 calc R . .
H62B H -0.2174 0.1411 -0.0286 0.106 Uiso 1 1 calc R . .
C63 C -0.1367(12) 0.0979(4) -0.1149(11) 0.105(5) Uani 1 1 d . . .
H63A H -0.0935 0.0790 -0.1070 0.158 Uiso 1 1 calc R . .
H63B H -0.1440 0.1072 -0.1813 0.158 Uiso 1 1 calc R . .
H63C H -0.2080 0.0928 -0.1099 0.158 Uiso 1 1 calc R . .
C64 C -0.0607(10) 0.1038(3) 0.0593(11) 0.090(4) Uani 1 1 d . . .
H64A H -0.0209 0.1177 0.1140 0.135 Uiso 1 1 calc R . .
H64B H -0.0171 0.0855 0.0577 0.135 Uiso 1 1 calc R . .
H64C H -0.1278 0.0975 0.0713 0.135 Uiso 1 1 calc R . .
C65 C 0.1504(18) 0.0535(5) -0.1286(18) 0.165(8) Uani 1 1 d U . .
H65A H 0.1810 0.0371 -0.1604 0.247 Uiso 1 1 calc R . .
H65B H 0.0963 0.0446 -0.1008 0.247 Uiso 1 1 calc R . .
H65C H 0.2075 0.0631 -0.0738 0.247 Uiso 1 1 calc R . .
C66 C 0.004(3) 0.0573(8) -0.259(3) 0.282(17) Uani 1 1 d U . .
H66A H 0.0275 0.0366 -0.2731 0.423 Uiso 1 1 calc R . .
H66B H -0.0325 0.0676 -0.3232 0.423 Uiso 1 1 calc R . .
H66C H -0.0444 0.0554 -0.2179 0.423 Uiso 1 1 calc R . .
C67 C 0.135(2) 0.0802(6) -0.281(2) 0.210(12) Uani 1 1 d DU . .
H67A H 0.0774 0.0721 -0.3394 0.252 Uiso 1 1 calc R . .
H67B H 0.1971 0.0662 -0.2713 0.252 Uiso 1 1 calc R . .
C68 C 0.166(2) 0.1089(7) -0.311(2) 0.208(11) Uani 1 1 d DU . .
H68A H 0.1228 0.1117 -0.3830 0.249 Uiso 1 1 calc R . .
H68B H 0.2414 0.1065 -0.3106 0.249 Uiso 1 1 calc R . .
C69 C 0.1022(19) 0.1540(5) -0.3380(19) 0.173(9) Uani 1 1 d U . .
H69A H 0.0890 0.1746 -0.3146 0.260 Uiso 1 1 calc R . .
H69B H 0.0335 0.1436 -0.3688 0.260 Uiso 1 1 calc R . .
H69C H 0.1407 0.1561 -0.3883 0.260 Uiso 1 1 calc R . .
C70 C 0.2716(16) 0.1488(4) -0.2259(16) 0.148(7) Uani 1 1 d U . .
H70A H 0.2974 0.1521 -0.2846 0.221 Uiso 1 1 calc R . .
H70B H 0.3168 0.1334 -0.1807 0.221 Uiso 1 1 calc R . .
H70C H 0.2748 0.1684 -0.1892 0.221 Uiso 1 1 calc R . .
C71 C 0.9318(19) 0.0035(6) 0.557(2) 0.201(11) Uiso 1 1 d D . .
C72 C 0.9217(16) 0.0184(4) 0.4665(17) 0.144(7) Uiso 1 1 d D . .
C73 C 0.979(2) 0.0158(5) 0.4000(15) 0.174(9) Uiso 1 1 d D . .
C74 C 0.965(3) 0.0308(9) 0.293(2) 0.151(14) Uiso 0.50 1 d PD . .

loop_
_atom_site_aniso_label
_atom_site_aniso_U_11
_atom_site_aniso_U_22
_atom_site_aniso_U_33
_atom_site_aniso_U_23
_atom_site_aniso_U_13
_atom_site_aniso_U_12
Ga1 0.0271(5) 0.0332(5) 0.0338(6) -0.0018(4) 0.0100(4) 0.0021(4)
Ga2 0.0287(5) 0.0332(5) 0.0323(6) -0.0005(4) 0.0100(4) 0.0028(4)
K1 0.0355(11) 0.0785(15) 0.0396(13) -0.0003(11) 0.0111(10) 0.0077(10)
N1 0.031(4) 0.039(4) 0.029(4) -0.005(3) 0.008(3) -0.003(3)
N2 0.034(4) 0.036(4) 0.037(5) 0.001(3) 0.016(3) 0.002(3)
N3 0.044(4) 0.038(4) 0.028(4) 0.003(3) 0.014(3) 0.003(3)
N4 0.032(4) 0.036(4) 0.036(5) 0.001(3) 0.013(3) 0.003(3)
N5 0.065(6) 0.074(6) 0.045(6) -0.003(4) 0.014(5) 0.013(5)
N6 0.050(5) 0.082(7) 0.094(9) -0.004(6) 0.038(6) -0.003(5)
N7 0.120(11) 0.159(13) 0.146(14) -0.005(11) 0.082(11) 0.000(10)
N8 0.102(9) 0.153(11) 0.074(8) 0.027(8) 0.062(7) 0.031(8)
C1 0.036(5) 0.045(5) 0.026(5) -0.004(4) 0.013(4) -0.002(4)
C2 0.030(4) 0.043(5) 0.026(5) 0.001(4) -0.001(4) 0.002(4)
C3 0.022(4) 0.053(5) 0.041(6) -0.014(4) 0.019(4) -0.007(4)
C4 0.053(6) 0.037(5) 0.049(6) -0.010(4) 0.028(5) -0.005(4)
C5 0.054(6) 0.042(5) 0.085(9) -0.007(5) 0.038(6) -0.014(5)
C6 0.041(6) 0.068(7) 0.080(9) -0.017(6) 0.025(6) -0.021(5)
C7 0.033(5) 0.060(7) 0.061(7) -0.018(5) 0.016(5) -0.003(4)
C8 0.033(5) 0.049(5) 0.047(6) -0.017(4) 0.014(4) -0.003(4)
C9 0.041(5) 0.040(5) 0.060(7) 0.005(4) 0.023(5) 0.002(4)
C10 0.062(7) 0.088(8) 0.067(9) -0.005(6) 0.014(6) 0.010(6)
C11 0.074(7) 0.058(7) 0.073(8) -0.002(6) 0.032(7) 0.012(6)
C12 0.033(5) 0.049(6) 0.049(6) -0.004(4) 0.003(5) 0.000(4)
C13 0.044(6) 0.061(7) 0.088(9) -0.018(6) 0.014(6) 0.009(5)
C14 0.041(6) 0.078(7) 0.065(8) -0.002(6) 0.006(6) 0.011(5)
C15 0.038(5) 0.037(5) 0.026(5) -0.008(4) 0.009(4) -0.001(4)
C16 0.045(5) 0.037(5) 0.028(5) 0.001(4) 0.005(4) 0.009(4)
C17 0.055(6) 0.038(5) 0.035(6) 0.001(4) 0.008(5) 0.004(4)
C18 0.057(6) 0.033(5) 0.053(7) 0.000(4) 0.017(5) -0.007(4)
C19 0.044(5) 0.044(5) 0.049(6) -0.007(5) 0.019(5) -0.011(4)
C20 0.035(5) 0.039(5) 0.028(5) -0.002(4) 0.011(4) 0.002(4)
C21 0.036(5) 0.043(5) 0.072(8) 0.003(5) 0.006(5) 0.003(4)
C22 0.036(6) 0.085(8) 0.134(13) -0.042(8) 0.006(7) 0.013(6)
C23 0.061(8) 0.111(10) 0.068(10) 0.022(7) -0.023(7) -0.010(7)
C24 0.038(5) 0.046(5) 0.042(6) -0.005(4) 0.007(5) -0.002(4)
C25 0.072(7) 0.072(7) 0.050(8) -0.003(6) 0.001(6) 0.013(6)
C26 0.040(5) 0.059(6) 0.062(7) 0.000(5) 0.013(5) 0.008(5)
C27 0.039(5) 0.038(5) 0.041(6) 0.011(4) 0.013(4) 0.010(4)
C28 0.029(4) 0.037(5) 0.056(7) 0.000(4) 0.014(5) 0.006(4)
C30 0.031(5) 0.040(5) 0.044(6) -0.002(4) 0.010(4) -0.002(4)
C31 0.052(6) 0.053(6) 0.033(6) 0.008(4) 0.012(5) 0.006(4)
C32 0.061(6) 0.076(7) 0.033(6) -0.004(5) 0.021(5) 0.001(5)
C33 0.077(7) 0.053(6) 0.041(7) -0.006(5) 0.027(6) -0.003(5)
C34 0.044(5) 0.047(5) 0.056(7) -0.010(5) 0.025(5) -0.003(4)
C35 0.034(5) 0.041(5) 0.031(5) 0.001(4) 0.015(4) 0.002(4)
C36 0.044(5) 0.045(5) 0.030(5) 0.004(4) 0.024(4) 0.007(4)
C37 0.069(7) 0.040(5) 0.040(6) 0.005(4) 0.017(5) 0.011(5)
C38 0.048(6) 0.060(6) 0.055(7) -0.007(5) 0.021(5) -0.003(5)
C39 0.062(6) 0.046(5) 0.046(6) -0.010(4) 0.022(5) -0.011(5)
C40 0.072(8) 0.059(7) 0.095(10) -0.019(6) 0.033(7) -0.010(6)
C41 0.073(8) 0.050(6) 0.104(11) -0.008(6) 0.026(7) 0.001(6)
C42 0.020(4) 0.039(5) 0.038(6) 0.007(4) 0.002(4) 0.006(3)
C43 0.037(5) 0.036(5) 0.059(7) 0.004(5) 0.013(5) 0.000(4)
C44 0.069(7) 0.035(5) 0.060(8) 0.003(5) 0.018(6) 0.005(5)
C45 0.063(7) 0.046(6) 0.060(8) 0.021(5) 0.024(6) 0.013(5)
C46 0.057(6) 0.066(7) 0.036(6) 0.009(5) 0.008(5) 0.007(5)
C47 0.041(5) 0.049(5) 0.025(5) 0.010(4) 0.006(4) 0.007(4)
C48 0.062(6) 0.041(5) 0.058(7) -0.008(5) 0.027(6) 0.001(5)
C49 0.080(9) 0.173(15) 0.060(9) -0.044(9) 0.032(8) -0.014(9)
C50 0.104(10) 0.108(10) 0.073(10) -0.033(8) 0.024(8) 0.022(8)
C51 0.054(6) 0.048(5) 0.029(5) 0.002(4) 0.009(5) -0.002(4)
C52 0.046(6) 0.074(7) 0.053(7) -0.003(5) 0.008(5) -0.004(5)
C53 0.050(6) 0.064(6) 0.053(7) -0.014(5) 0.013(5) -0.001(5)
C54 0.031(5) 0.053(6) 0.045(6) -0.012(4) -0.002(5) 0.007(4)
C55 0.029(5) 0.065(6) 0.026(5) -0.003(4) 0.000(4) -0.009(4)
C56 0.043(5) 0.046(5) 0.050(7) -0.002(5) 0.003(5) -0.001(4)
C57 0.033(5) 0.077(7) 0.031(6) -0.019(5) 0.000(4) 0.001(5)
C58 0.037(5) 0.056(6) 0.030(6) 0.007(4) -0.003(4) -0.012(4)
C59 0.120(11) 0.115(11) 0.035(8) 0.009(7) 0.009(8) 0.018(9)
C60 0.109(6) 0.105(6) 0.101(6) -0.004(5) 0.025(5) 0.002(4)
C61 0.059(8) 0.148(13) 0.072(10) 0.007(9) 0.013(7) 0.041(8)
C62 0.058(7) 0.116(11) 0.107(12) -0.009(9) 0.046(8) 0.006(7)
C63 0.099(11) 0.136(13) 0.076(11) -0.014(9) 0.018(9) -0.015(10)
C64 0.067(8) 0.116(11) 0.091(11) -0.003(9) 0.030(8) -0.021(7)
C65 0.164(9) 0.163(9) 0.166(9) -0.005(5) 0.047(5) 0.002(5)
C66 0.282(18) 0.281(18) 0.282(18) -0.001(5) 0.085(7) 0.004(5)
C67 0.212(12) 0.209(12) 0.211(12) -0.005(5) 0.069(6) 0.001(5)
C68 0.211(12) 0.209(12) 0.205(12) -0.001(5) 0.068(6) -0.001(5)
C69 0.171(10) 0.178(10) 0.172(10) -0.001(5) 0.054(5) 0.003(5)
C70 0.144(8) 0.150(8) 0.148(8) 0.006(5) 0.044(5) -0.003(5)

loop_
_geom_bond_atom_site_label_1
_geom_bond_atom_site_label_2
_geom_bond_distance
_geom_bond_site_symmetry_2
_geom_bond_publ_flag
Ga1 N2 1.907(7) . ?
Ga1 N1 1.910(7) . ?
Ga1 Ga2 2.4549(13) . ?
Ga2 N3 1.910(7) . ?
Ga2 N4 1.912(7) . ?
K1 N8 2.770(11) . ?
K1 N6 2.787(9) . ?
K1 N7 2.873(16) . ?
K1 N5 2.930(9) . ?
K1 C57 3.049(9) . ?
K1 C58 3.108(9) . ?
K1 C56 3.204(10) . ?
K1 C55 3.323(9) . ?
K1 C54 3.323(9) . ?
N1 C1 1.402(10) . ?
N1 C3 1.439(10) . ?
N2 C2 1.391(11) . ?
N2 C15 1.437(10) . ?
N3 C27 1.430(11) . ?
N3 C35 1.434(11) . ?
N4 C28 1.398(10) . ?
N4 C42 1.424(10) . ?
N5 C60 1.435(16) . ?
N5 C59 1.451(14) . ?
N5 C61 1.493(16) . ?
N6 C64 1.431(16) . ?
N6 C62 1.444(15) . ?
N6 C63 1.450(16) . ?
N7 C67 1.30(3) . ?
N7 C65 1.41(2) . ?
N7 C66 1.52(4) . ?
N8 C69 1.31(2) . ?
N8 C68 1.44(3) . ?
N8 C70 1.47(2) . ?
C1 C2 1.348(11) . ?
C3 C4 1.415(12) . ?
C3 C8 1.429(12) . ?
C4 C5 1.384(12) . ?
C4 C9 1.534(13) . ?
C5 C6 1.398(14) . ?
C6 C7 1.347(14) . ?
C7 C8 1.412(12) . ?
C8 C12 1.492(13) . ?
C9 C11 1.504(13) . ?
C9 C10 1.523(15) . ?
C12 C14 1.522(14) . ?
C12 C13 1.524(13) . ?
C15 C16 1.402(12) . ?
C15 C20 1.421(11) . ?
C16 C17 1.386(12) . ?
C16 C21 1.533(12) . ?
C17 C18 1.381(13) . ?
C18 C19 1.370(13) . ?
C19 C20 1.380(12) . ?
C20 C24 1.522(12) . ?
C21 C22 1.496(15) . ?
C21 C23 1.527(15) . ?
C24 C25 1.527(13) . ?
C24 C26 1.530(12) . ?
C27 C28 1.290(12) . ?
C30 C35 1.396(11) . ?
C30 C31 1.404(13) . ?
C30 C36 1.522(12) . ?
C31 C32 1.386(13) . ?
C32 C33 1.377(14) . ?
C33 C34 1.384(14) . ?
C34 C35 1.414(12) . ?
C34 C39 1.528(13) . ?
C36 C37 1.520(12) . ?
C36 C38 1.536(12) . ?
C39 C41 1.521(14) . ?
C39 C40 1.537(14) . ?
C42 C43 1.394(12) . ?
C42 C47 1.415(12) . ?
C43 C44 1.363(13) . ?
C43 C48 1.524(14) . ?
C44 C45 1.367(14) . ?
C45 C46 1.388(13) . ?
C46 C47 1.414(13) . ?
C47 C51 1.499(12) . ?
C48 C50 1.507(15) . ?
C48 C49 1.531(16) . ?
C51 C53 1.522(13) . ?
C51 C52 1.539(13) . ?
C54 C55 1.414(12) . ?
C54 C58 1.415(13) . ?
C55 C56 1.375(13) . ?
C56 C57 1.406(14) . ?
C57 C58 1.371(13) . ?
C61 C62 1.455(18) . ?
C67 C68 1.408(17) . ?
C71 C72 1.373(16) . ?
C71 C73 1.410(13) 3_756 ?
C72 C73 1.356(16) . ?
C73 C71 1.410(13) 3_756 ?
C73 C74 1.580(19) . ?
